data_7205300
loop_
_publ_author_name
'Cai, Bin'
'Yang, Ping'
'Dai, Jing-Wei'
'Wu, Jian-Zhong'

_publ_section_title
;
 Tuning the porosity of lanthanide MOFs with 2,5-pyrazinedicarboxylate
 and the first in situ hydrothermal carboxyl transfer
;
_journal_issue 3
_journal_name_full CrystEngComm
_journal_page_first 985
_journal_paper_doi 10.1039/c0ce00340a
_journal_volume 13
_journal_year 2011
_chemical_formula_moiety '2(C7 H6 N2 O8 Tb), 10(H O0.50)'
_chemical_formula_sum 'C14 H30 N4 O25 Tb2'
_chemical_formula_weight 972.26
_chemical_name_systematic
;
?
;
_space_group_IT_number 2
_symmetry_cell_setting triclinic
_symmetry_space_group_name_Hall '-P 1'
_symmetry_space_group_name_H-M 'P -1'
_atom_sites_solution_hydrogens geom
_atom_sites_solution_primary direct
_atom_sites_solution_secondary difmap
_audit_creation_method SHELXL-97
_cell_angle_alpha 68.823(6)
_cell_angle_beta 81.142(7)
_cell_angle_gamma 76.813(7)
_cell_formula_units_Z 1
_cell_length_a 6.078(3)
_cell_length_b 9.950(5)
_cell_length_c 13.337(7)
_cell_measurement_reflns_used 690
_cell_measurement_temperature 298(2)
_cell_measurement_theta_max 19.74
_cell_measurement_theta_min 2.28
_cell_volume 730.0(6)
_computing_structure_refinement 'SHELXL-97 (Sheldrick, 2008)'
_computing_structure_solution 'SHELXS-97 (Sheldrick, 2008)'
_diffrn_ambient_temperature 298(2)
_diffrn_measured_fraction_theta_full 0.985
_diffrn_measured_fraction_theta_max 0.985
_diffrn_radiation_monochromator graphite
_diffrn_radiation_source 'fine-focus sealed tube'
_diffrn_radiation_type MoK\a
_diffrn_radiation_wavelength 0.71073
_diffrn_reflns_av_R_equivalents 0.0459
_diffrn_reflns_av_sigmaI/netI 0.0922
_diffrn_reflns_limit_h_max 5
_diffrn_reflns_limit_h_min -7
_diffrn_reflns_limit_k_max 11
_diffrn_reflns_limit_k_min -11
_diffrn_reflns_limit_l_max 15
_diffrn_reflns_limit_l_min -15
_diffrn_reflns_number 3760
_diffrn_reflns_theta_full 25.19
_diffrn_reflns_theta_max 25.19
_diffrn_reflns_theta_min 1.64
_exptl_absorpt_coefficient_mu 4.914
_exptl_absorpt_correction_T_max 0.6946
_exptl_absorpt_correction_T_min 0.5069
_exptl_absorpt_correction_type multi-scan
_exptl_absorpt_process_details 'SADABS, Bruker(2002)'
_exptl_crystal_colour colorless
_exptl_crystal_density_diffrn 2.212
_exptl_crystal_density_method 'not measured'
_exptl_crystal_description block
_exptl_crystal_F_000 472
_exptl_crystal_size_max 0.16
_exptl_crystal_size_mid 0.12
_exptl_crystal_size_min 0.08
_refine_diff_density_max 3.829
_refine_diff_density_min -3.258
_refine_diff_density_rms 0.295
_refine_ls_extinction_method none
_refine_ls_goodness_of_fit_ref 0.980
_refine_ls_hydrogen_treatment constr
_refine_ls_matrix_type full
_refine_ls_number_parameters 208
_refine_ls_number_reflns 2586
_refine_ls_number_restraints 0
_refine_ls_restrained_S_all 0.980
_refine_ls_R_factor_all 0.0798
_refine_ls_R_factor_gt 0.0651
_refine_ls_shift/su_max 0.000
_refine_ls_shift/su_mean 0.000
_refine_ls_structure_factor_coef Fsqd
_refine_ls_weighting_details 'calc w=1/[\s^2^(Fo^2^)+(0.1072P)^2^+0.0000P] where P=(Fo^2^+2Fc^2^)/3'
_refine_ls_weighting_scheme calc
_refine_ls_wR_factor_gt 0.1560
_refine_ls_wR_factor_ref 0.1651
_reflns_number_gt 2072
_reflns_number_total 2586
_reflns_threshold_expression >2sigma(I)
_cod_data_source_file C0CE00340A.TXT
_cod_data_source_block 1-Tb
_cod_depositor_comments
;
The following automatic conversions were performed:
'_symmetry_cell_setting' value 'Triclinic' changed to 'triclinic'
according to '/home/saulius/struct/CIF-dictionaries/cif_core.dic'
dictionary named 'cif_core.dic' version 2.4.1 from 2010-06-29.

Automatic conversion script
Id: cif_fix_enum 1555 2011-01-17 13:19:09Z saulius 
;
_cod_database_code 7205300

loop_
_symmetry_equiv_pos_as_xyz
'x, y, z'
'-x, -y, -z'

loop_
_atom_site_label
_atom_site_type_symbol
_atom_site_fract_x
_atom_site_fract_y
_atom_site_fract_z
_atom_site_U_iso_or_equiv
_atom_site_adp_type
_atom_site_occupancy
_atom_site_symmetry_multiplicity
_atom_site_calc_flag
_atom_site_refinement_flags
_atom_site_disorder_assembly
_atom_site_disorder_group
Tb1 Tb 0.83363(10) 0.61393(6) 0.19546(4) 0.0238(2) Uani 1 1 d . . .
C1 C 1.289(2) 0.7649(14) 0.1408(9) 0.024(3) Uani 1 1 d . . .
C2 C 1.1348(18) 0.8928(13) 0.0697(8) 0.020(2) Uani 1 1 d . . .
C3 C 0.811(2) 0.9704(13) -0.0150(9) 0.030(3) Uani 1 1 d . . .
H3 H 0.6749 0.9537 -0.0279 0.036 Uiso 1 1 calc R . .
C4 C 0.950(2) 0.3840(14) 0.4395(10) 0.033(3) Uani 1 1 d . . .
C5 C 0.713(2) 0.4426(13) 0.4735(10) 0.026(3) Uani 1 1 d . . .
C6 C 0.379(2) 0.6032(14) 0.4230(9) 0.027(3) Uani 1 1 d . . .
H6 H 0.2913 0.6749 0.3706 0.033 Uiso 1 1 calc R . .
C7 C 1.089(2) 0.4405(13) 0.0333(10) 0.031(3) Uani 1 1 d . . .
N1 N 0.9378(17) 0.8624(11) 0.0541(8) 0.024(2) Uani 1 1 d . . .
N2 N 0.5954(18) 0.5481(11) 0.3932(8) 0.029(2) Uani 1 1 d . . .
O1 O 1.2152(15) 0.6475(9) 0.1835(8) 0.036(2) Uani 1 1 d . . .
O2 O 1.4797(14) 0.7821(9) 0.1527(7) 0.0293(19) Uani 1 1 d . . .
O3 O 1.0156(15) 0.4321(10) 0.3410(6) 0.036(2) Uani 1 1 d . . .
O4 O 1.0702(17) 0.2882(11) 0.5105(7) 0.048(3) Uani 1 1 d . . .
O5 O 1.0828(16) 0.4302(10) 0.1301(7) 0.036(2) Uani 1 1 d . . .
O6 O 1.2237(14) 0.3620(9) -0.0127(7) 0.029(2) Uani 1 1 d . . .
O1W O 0.8310(17) 0.7878(10) 0.2826(7) 0.037(2) Uani 1 1 d . . .
H2W H 0.8720 0.7779 0.3434 0.056 Uiso 1 1 d R . .
H1W H 0.7133 0.8547 0.2799 0.056 Uiso 1 1 d R . .
O2W O 0.5990(16) 0.4364(10) 0.2194(7) 0.038(2) Uani 1 1 d . . .
H3W H 0.4638 0.4856 0.2113 0.058 Uiso 1 1 d R . .
H4W H 0.5735 0.3636 0.2708 0.058 Uiso 1 1 d R . .
O3W O 0.640(2) 0.2809(19) 0.0850(12) 0.091(5) Uani 1 1 d . . .
H5W H 0.6272 0.2003 0.1365 0.136 Uiso 1 1 d R . .
H6W H 0.6921 0.2449 0.0346 0.136 Uiso 1 1 d R . .
O4W O 0.515(3) 0.1926(18) 0.4138(12) 0.106(6) Uani 1 1 d . . .
H8W H 0.4563 0.1309 0.4608 0.159 Uiso 1 1 d R . .
H7W H 0.6330 0.1579 0.3939 0.159 Uiso 1 1 d R . .
O5W O 0.536(4) 0.039(2) 0.2631(19) 0.167(11) Uani 1 1 d . . .
H9W H 0.4802 -0.0169 0.3220 0.251 Uiso 1 1 d R . .
H10W H 0.4152 0.1024 0.2436 0.251 Uiso 1 1 d R . .
O6W O 0.060(5) 0.116(2) 0.268(2) 0.193(12) Uani 1 1 d . . .
H12W H -0.0600 0.1252 0.2384 0.289 Uiso 1 1 d R . .
H11W H 0.0630 0.2080 0.2490 0.289 Uiso 1 1 d R . .
O7W O 0.087(7) -0.016(5) 0.513(6) 0.17(2) Uani 0.50 1 d P . .
H13W H 0.0758 0.0046 0.4454 0.259 Uiso 0.50 1 d PR . .
H14W H 0.1733 0.0454 0.5060 0.259 Uiso 0.50 1 d PR . .

loop_
_atom_site_aniso_label
_atom_site_aniso_U_11
_atom_site_aniso_U_22
_atom_site_aniso_U_33
_atom_site_aniso_U_23
_atom_site_aniso_U_13
_atom_site_aniso_U_12
Tb1 0.0194(3) 0.0286(4) 0.0225(4) -0.0053(2) -0.0053(2) -0.0057(2)
C1 0.019(6) 0.037(7) 0.015(6) -0.004(5) -0.003(5) -0.009(6)
C2 0.014(5) 0.035(7) 0.010(5) -0.004(5) -0.005(4) -0.006(5)
C3 0.034(7) 0.027(7) 0.019(6) 0.002(5) -0.003(5) 0.001(6)
C4 0.033(7) 0.032(7) 0.027(7) -0.001(6) -0.007(6) -0.005(6)
C5 0.029(7) 0.023(6) 0.029(7) -0.008(5) -0.010(5) -0.004(5)
C6 0.020(6) 0.035(7) 0.022(6) -0.008(5) -0.003(5) 0.004(6)
C7 0.035(7) 0.029(7) 0.025(7) -0.001(5) -0.002(6) -0.012(6)
N1 0.020(5) 0.029(5) 0.025(5) -0.011(4) -0.005(4) -0.003(4)
N2 0.028(6) 0.034(6) 0.029(6) -0.010(5) -0.003(5) -0.013(5)
O1 0.018(4) 0.026(5) 0.050(6) 0.005(4) -0.017(4) -0.001(4)
O2 0.020(4) 0.035(5) 0.032(5) -0.006(4) -0.007(4) -0.009(4)
O3 0.028(5) 0.050(6) 0.017(4) 0.001(4) -0.002(4) -0.001(4)
O4 0.040(6) 0.057(6) 0.031(5) -0.006(5) -0.014(5) 0.012(5)
O5 0.040(5) 0.041(5) 0.026(5) -0.013(4) -0.004(4) -0.003(5)
O6 0.023(4) 0.037(5) 0.032(5) -0.015(4) -0.007(4) -0.005(4)
O1W 0.043(6) 0.039(5) 0.035(5) -0.015(4) -0.011(4) -0.008(5)
O2W 0.035(5) 0.038(5) 0.039(5) -0.005(4) -0.005(4) -0.013(4)
O3W 0.058(8) 0.150(14) 0.099(11) -0.089(11) -0.008(8) -0.008(9)
O4W 0.080(11) 0.122(13) 0.075(10) -0.014(9) 0.010(8) 0.017(10)
O5W 0.21(3) 0.102(14) 0.19(2) -0.070(15) -0.09(2) 0.060(16)
O6W 0.18(3) 0.122(18) 0.22(3) -0.001(17) -0.03(2) -0.005(19)
O7W 0.11(4) 0.08(3) 0.30(7) -0.03(3) -0.04(5) -0.01(3)

loop_
_atom_type_symbol
_atom_type_description
_atom_type_scat_dispersion_real
_atom_type_scat_dispersion_imag
_atom_type_scat_source
C C 0.0033 0.0016 'International Tables Vol C Tables 4.2.6.8 and 6.1.1.4'
H H 0.0000 0.0000 'International Tables Vol C Tables 4.2.6.8 and 6.1.1.4'
N N 0.0061 0.0033 'International Tables Vol C Tables 4.2.6.8 and 6.1.1.4'
O O 0.0106 0.0060 'International Tables Vol C Tables 4.2.6.8 and 6.1.1.4'
Tb Tb -0.1723 4.1537 'International Tables Vol C Tables 4.2.6.8 and 6.1.1.4'

loop_
_geom_angle_atom_site_label_1
_geom_angle_atom_site_label_2
_geom_angle_atom_site_label_3
_geom_angle
_geom_angle_site_symmetry_1
_geom_angle_site_symmetry_3
_geom_angle_publ_flag
O3 Tb1 O2 141.3(3) . 1_455 ?
O3 Tb1 O1 71.4(3) . . ?
O2 Tb1 O1 133.1(3) 1_455 . ?
O3 Tb1 O1W 88.0(3) . . ?
O2 Tb1 O1W 76.3(3) 1_455 . ?
O1 Tb1 O1W 72.5(3) . . ?
O3 Tb1 O2W 84.3(3) . . ?
O2 Tb1 O2W 81.8(3) 1_455 . ?
O1 Tb1 O2W 144.3(3) . . ?
O1W Tb1 O2W 133.7(3) . . ?
O3 Tb1 O5 71.6(3) . . ?
O2 Tb1 O5 138.0(3) 1_455 . ?
O1 Tb1 O5 71.5(3) . . ?
O1W Tb1 O5 142.7(3) . . ?
O2W Tb1 O5 76.3(3) . . ?
O3 Tb1 O6 136.1(3) . 2_765 ?
O2 Tb1 O6 74.1(3) 1_455 2_765 ?
O1 Tb1 O6 104.0(3) . 2_765 ?
O1W Tb1 O6 133.6(3) . 2_765 ?
O2W Tb1 O6 75.7(3) . 2_765 ?
O5 Tb1 O6 66.0(3) . 2_765 ?
O3 Tb1 N1 133.0(3) . . ?
O2 Tb1 N1 73.7(3) 1_455 . ?
O1 Tb1 N1 62.9(3) . . ?
O1W Tb1 N1 68.9(3) . . ?
O2W Tb1 N1 141.1(3) . . ?
O5 Tb1 N1 102.4(3) . . ?
O6 Tb1 N1 68.9(3) 2_765 . ?
O3 Tb1 N2 62.4(3) . . ?
O2 Tb1 N2 78.9(3) 1_455 . ?
O1 Tb1 N2 118.5(3) . . ?
O1W Tb1 N2 67.7(3) . . ?
O2W Tb1 N2 68.3(3) . . ?
O5 Tb1 N2 123.3(3) . . ?
O6 Tb1 N2 137.4(3) 2_765 . ?
N1 Tb1 N2 132.8(3) . . ?
O2 C1 O1 125.0(11) . . ?
O2 C1 C2 118.6(11) . . ?
O1 C1 C2 116.4(10) . . ?
N1 C2 C3 120.3(11) . 2_775 ?
N1 C2 C1 115.1(10) . . ?
C3 C2 C1 124.4(11) 2_775 . ?
N1 C3 C2 124.3(12) . 2_775 ?
N1 C3 H3 117.8 . . ?
C2 C3 H3 117.8 2_775 . ?
O4 C4 O3 124.0(13) . . ?
O4 C4 C5 118.1(12) . . ?
O3 C4 C5 117.9(11) . . ?
N2 C5 C6 121.9(11) . 2_666 ?
N2 C5 C4 114.8(11) . . ?
C6 C5 C4 123.3(11) 2_666 . ?
N2 C6 C5 122.6(11) . 2_666 ?
N2 C6 H6 118.7 . . ?
C5 C6 H6 118.7 2_666 . ?
O5 C7 O6 126.5(12) . . ?
O5 C7 C7 116.0(14) . 2_765 ?
O6 C7 C7 117.4(14) . 2_765 ?
C3 N1 C2 115.3(11) . . ?
C3 N1 Tb1 129.2(9) . . ?
C2 N1 Tb1 114.3(7) . . ?
C6 N2 C5 115.5(11) . . ?
C6 N2 Tb1 130.4(8) . . ?
C5 N2 Tb1 114.1(8) . . ?
C1 O1 Tb1 127.6(7) . . ?
C1 O2 Tb1 132.5(8) . 1_655 ?
C4 O3 Tb1 130.8(8) . . ?
C7 O5 Tb1 120.2(8) . . ?
C7 O6 Tb1 119.4(8) . 2_765 ?
Tb1 O1W H2W 132.3 . . ?
Tb1 O1W H1W 118.1 . . ?
H2W O1W H1W 99.0 . . ?
Tb1 O2W H3W 105.5 . . ?
Tb1 O2W H4W 132.2 . . ?
H3W O2W H4W 99.7 . . ?
H5W O3W H6W 98.1 . . ?
H8W O4W H7W 110.4 . . ?
H9W O5W H10W 98.1 . . ?
H12W O6W H11W 97.5 . . ?
H13W O7W H14W 97.2 . . ?

loop_
_geom_bond_atom_site_label_1
_geom_bond_atom_site_label_2
_geom_bond_distance
_geom_bond_site_symmetry_2
_geom_bond_publ_flag
Tb1 O3 2.341(8) . ?
Tb1 O2 2.408(8) 1_455 ?
Tb1 O1 2.391(9) . ?
Tb1 O1W 2.404(9) . ?
Tb1 O2W 2.420(9) . ?
Tb1 O5 2.424(9) . ?
Tb1 O6 2.433(8) 2_765 ?
Tb1 N1 2.654(10) . ?
Tb1 N2 2.737(10) . ?
C1 O2 1.249(15) . ?
C1 O1 1.254(15) . ?
C1 C2 1.503(16) . ?
C2 N1 1.362(15) . ?
C2 C3 1.381(17) 2_775 ?
C3 N1 1.314(15) . ?
C3 H3 0.9300 . ?
C4 O4 1.260(15) . ?
C4 O3 1.259(15) . ?
C4 C5 1.491(18) . ?
C5 N2 1.357(15) . ?
C5 C6 1.360(17) 2_666 ?
C6 N2 1.361(15) . ?
C6 C5 1.360(17) 2_666 ?
C6 H6 0.9300 . ?
C7 O5 1.253(15) . ?
C7 O6 1.247(15) . ?
C7 C7 1.52(2) 2_765 ?
O2 Tb1 2.408(8) 1_655 ?
O1W H2W 0.8507 . ?
O1W H1W 0.8544 . ?
O2W H3W 0.8560 . ?
O2W H4W 0.8237 . ?
O3W H5W 0.8570 . ?
O3W H6W 0.8586 . ?
O4W H8W 0.8052 . ?
O4W H7W 0.7750 . ?
O5W H9W 0.8572 . ?
O5W H10W 0.8571 . ?
O6W H12W 0.8543 . ?
O6W H11W 0.8571 . ?
O7W H13W 0.8601 . ?
O7W H14W 0.8591 . ?
